data_7707206
loop_
_publ_author_name
'Tatarin, Sergei V.'
'Kalle, Paulina'
'Taydakov, Ilya V.'
'Varaksina, Evgenia A.'
'Korshunov, Vladislav M.'
'Bezzubov, Stanislav I.'

_publ_section_title
;
 Sterically hindered phenanthroimidazole ligands drive the structural
 flexibility and facile ligand exchange in cyclometalated iridium(III)
 complexes.
;
_journal_issue 20
_journal_name_full 'Dalton transactions (Cambridge, England : 2003)'
_journal_page_first 6889
_journal_page_last 6900
_journal_paper_doi 10.1039/d1dt00820j
_journal_volume 50
_journal_year 2021
_chemical_formula_moiety 'C69 H43 Cl2 Ir N4 O4 S, 1.3(C H2 Cl2)'
_chemical_formula_sum 'C70.3 H45.6 Cl4.6 Ir N4 O4 S'
_chemical_formula_weight 1397.64
_space_group_crystal_system triclinic
_space_group_IT_number 2
_space_group_name_Hall '-P 1'
_space_group_name_H-M_alt 'P -1'
_atom_sites_solution_hydrogens geom
_audit_creation_date 2020-12-22
_audit_creation_method
;
Olex2 1.3
(compiled Nov 21 2019 18:26:39 for OlexSys, GUI svn.r6003)
;
_audit_update_record
;
2020-12-23 deposited with the CCDC.	2021-04-27 downloaded from the CCDC.
;
_cell_angle_alpha 93.940(2)
_cell_angle_beta 107.762(2)
_cell_angle_gamma 106.996(2)
_cell_formula_units_Z 2
_cell_length_a 14.6748(9)
_cell_length_b 15.3911(8)
_cell_length_c 15.5092(10)
_cell_measurement_reflns_used 9890
_cell_measurement_temperature 150
_cell_measurement_theta_max 26.41
_cell_measurement_theta_min 2.38
_cell_volume 3141.9(3)
_computing_cell_refinement 'SAINT v8.37A (Bruker, 2015)'
_computing_data_collection 'APEX3 v.2017.3_0 (Bruker AXS, 2017)'
_computing_data_reduction 'SAINT v8.37A (Bruker, 2015)'
_computing_molecular_graphics 'Olex2 1.3 (Dolomanov et al., 2009)'
_computing_publication_material 'Olex2 1.3 (Dolomanov et al., 2009)'
_computing_structure_refinement 'SHELXL 2018/3 (Sheldrick, 2015)'
_computing_structure_solution 'SHELXT 2014/5 (Sheldrick, 2014)'
_diffrn_ambient_temperature 150
_diffrn_detector 'CCD area detector'
_diffrn_detector_area_resol_mean 7.9
_diffrn_detector_type 'Bruker SMART CCD area detector'
_diffrn_measured_fraction_theta_full 0.989
_diffrn_measured_fraction_theta_max 0.989
_diffrn_measurement_device 'three-circle diffractometer'
_diffrn_measurement_device_type 'Bruker SMART APEX II'
_diffrn_measurement_method '\w scans'
_diffrn_radiation_monochromator graphite
_diffrn_radiation_probe x-ray
_diffrn_radiation_type MoK\a
_diffrn_radiation_wavelength 0.71073
_diffrn_reflns_av_R_equivalents 0.0650
_diffrn_reflns_av_unetI/netI 0.0621
_diffrn_reflns_Laue_measured_fraction_full 0.989
_diffrn_reflns_Laue_measured_fraction_max 0.989
_diffrn_reflns_limit_h_max 17
_diffrn_reflns_limit_h_min -17
_diffrn_reflns_limit_k_max 18
_diffrn_reflns_limit_k_min -18
_diffrn_reflns_limit_l_max 18
_diffrn_reflns_limit_l_min -18
_diffrn_reflns_number 45730
_diffrn_reflns_point_group_measured_fraction_full 0.989
_diffrn_reflns_point_group_measured_fraction_max 0.989
_diffrn_reflns_theta_full 25.028
_diffrn_reflns_theta_max 25.028
_diffrn_reflns_theta_min 2.365
_diffrn_source 'sealed X-ray tube'
_diffrn_source_current 30.0
_diffrn_source_power 1.5
_diffrn_source_target Mo
_diffrn_source_type 'fine-focus sealed X-ray tube'
_diffrn_source_voltage 50.0
_diffrn_standards_number 0
_exptl_absorpt_coefficient_mu 2.406
_exptl_absorpt_correction_T_max 0.7454
_exptl_absorpt_correction_T_min 0.6435
_exptl_absorpt_correction_type multi-scan
_exptl_absorpt_process_details
;
SADABS-2016/2 (Bruker,2016/2) was used for absorption correction.
wR2(int) was 0.0777 before and 0.0587 after correction.
The Ratio of minimum to maximum transmission is 0.8633.
The \l/2 correction factor is Not present.
;
_exptl_crystal_colour orange
_exptl_crystal_colour_primary orange
_exptl_crystal_density_diffrn 1.477
_exptl_crystal_description irregular
_exptl_crystal_F_000 1397
_exptl_crystal_preparation Luminescent
_exptl_crystal_recrystallization_method 'Re-crystallisation from solvent: CH2Cl2, CH3OH'
_exptl_crystal_size_max 0.2
_exptl_crystal_size_mid 0.18
_exptl_crystal_size_min 0.12
_refine_diff_density_max 2.166
_refine_diff_density_min -1.855
_refine_diff_density_rms 0.157
_refine_ls_extinction_method none
_refine_ls_goodness_of_fit_ref 1.046
_refine_ls_hydrogen_treatment constr
_refine_ls_matrix_type full
_refine_ls_number_parameters 750
_refine_ls_number_reflns 10988
_refine_ls_number_restraints 42
_refine_ls_restrained_S_all 1.058
_refine_ls_R_factor_all 0.0934
_refine_ls_R_factor_gt 0.0699
_refine_ls_shift/su_max 0.001
_refine_ls_shift/su_mean 0.000
_refine_ls_structure_factor_coef Fsqd
_refine_ls_weighting_details 'w=1/[\s^2^(Fo^2^)+(0.1221P)^2^+7.8628P] where P=(Fo^2^+2Fc^2^)/3'
_refine_ls_weighting_scheme calc
_refine_ls_wR_factor_gt 0.1847
_refine_ls_wR_factor_ref 0.2006
_reflns_Friedel_coverage 0.000
_reflns_number_gt 8372
_reflns_number_total 10988
_reflns_threshold_expression 'I > 2\s(I)'
_cod_data_source_file d1dt00820j2.cif
_cod_data_source_block st37_150
_cod_depositor_comments 'Adding full bibliography for 7707205--7707218.cif.'
_cod_original_formula_sum 'C70.30 H45.60 Cl4.60 Ir N4 O4 S'
_cod_database_code 7707206
_shelx_shelxl_version_number 2018/3
_shelx_space_group_comment
;
The symmetry employed for this shelxl refinement is uniquely defined
by the following loop, which should always be used as a source of
symmetry information in preference to the above space-group names.
They are only intended as comments.
;
_shelx_estimated_absorpt_t_max 0.761
_shelx_estimated_absorpt_t_min 0.645
_olex2_refinement_description
;
1. Fixed Uiso
 At 1.2 times of:
  All C(H) groups, All C(H,H) groups
 At 1.5 times of:
  All C(H,H,H) groups
2. Restrained distances
 C58-C57
 1.38 with sigma of 0.02
 C69-O2
 1.45 with sigma of 0.01
 O02D-C8AA
 1.45 with sigma of 0.02
 Cl3A-C1AA = Cl1A-C1AA
 1.77 with sigma of 0.02
 C69-C68
 2.363 with sigma of 0.04
 C58-C57 \\sim C7AA-C2AA \\sim C5AA-C3AA
 with sigma of 0.02
 C62-C67 \\sim C66-C67 \\sim C66-C65 \\sim C65-C64 \\sim C64-C63 \\sim C63-C62
 with sigma of 0.02
 C2AA-C58 \\sim C7AA-C2AA \\sim C7AA-C3AA \\sim C5AA-C3AA \\sim C5AA-C57 \\sim
C57-C58
 with sigma of 0.02
 S02F-C65 \\sim S02F-C62
 with sigma of 0.01
3. Restrained planarity
 C58, C57, C3AA, C5AA, C7AA, C2AA
 with sigma of 0.1
 S005, C58, C55, C57, C56
 with sigma of 0.1
4. Uiso/Uaniso restraints and constraints
Uanis(C67) = Uanis(C66) = Uanis(C68) = Uanis(O1) = Uanis(O2) = Uanis(C69)
Uanis(C2AA) = Uanis(C57) = Uanis(C5AA) = Uanis(C3AA) = Uanis(C7AA)
Uanis(S005) = Uanis(C55) = Uanis(C56)
Uanis(C8AA) = Uanis(O02D) = Uanis(C4AA) = Uanis(O02G)
Uanis(Cl1A) = Uanis(C1AA) = Uanis(Cl3A)
Uanis(Cl2A) = Uanis(C6AA) = Uanis(Cl0A) = Uanis(C0AA)
5. Others
 Fixed Sof: S005(0.6) C67(0.6) H67(0.6) C66(0.6) H65A(0.4) H65(0.6) C55(0.6)
 H55(0.6) H57(0.6) H57A(0.4) C56(0.6) H56(0.6) O2(0.6) O02D(0.4) O1(0.6)
 S02F(0.4) O02G(0.4) C7AA(0.4) H7AA(0.4) C68(0.6) C2AA(0.4) H2AA(0.4) C3AA(0.4)
 H3AA(0.4) C4AA(0.4) C5AA(0.4) C6AA(0.6) H6AA(0.6) H6AB(0.6) C0AA(0.4)
 H0AA(0.4) H0AB(0.4) C69(0.6) H69A(0.6) H69B(0.6) H69C(0.6) C8AA(0.4) H8AA(0.4)
 H8AB(0.4) H8AC(0.4) Cl1A(0.3) Cl3A(0.3) C1AA(0.3) H1AA(0.3) H1AB(0.3)
6.a Secondary CH2 refined with riding coordinates:
 C6AA(H6AA,H6AB), C0AA(H0AA,H0AB), C1AA(H1AA,H1AB)
6.b Aromatic/amide H refined with riding coordinates:
 C67(H67), C65(H65A), C65(H65), C64(H64), C63(H63), C60(H60), C2(H2), C19(H19),
  C29(H29), C40(H40), C52(H52), C25(H25), C22(H22), C49(H49), C16(H16), C5(H5),
 C17(H17), C24(H24), C51(H51), C9(H9), C18(H18), C23(H23), C50(H50), C13(H13),
 C43(H43), C46(H46), C32(H32), C31(H31), C44(H44), C36(H36), C4(H4), C45(H45),
 C10(H10), C11(H11), C37(H37), C39(H39), C55(H55), C12(H12), C57(H57),
 C57(H57A), C38(H38), C56(H56), C7AA(H7AA), C2AA(H2AA), C3AA(H3AA)
6.c Fitted hexagon refined as free rotating group:
 C62(C67,C66,C65,C64,C63)
6.d Idealised Me refined as rotating group:
 C69(H69A,H69B,H69C), C8AA(H8AA,H8AB,H8AC)
;
_olex2_submission_special_instructions 'No special instructions were received'

loop_
_space_group_symop_operation_xyz
'x, y, z'
'-x, -y, -z'

loop_
_atom_site_label
_atom_site_type_symbol
_atom_site_fract_x
_atom_site_fract_y
_atom_site_fract_z
_atom_site_U_iso_or_equiv
_atom_site_adp_type
_atom_site_occupancy
_atom_site_site_symmetry_order
_atom_site_calc_flag
_atom_site_refinement_flags_posn
_atom_site_refinement_flags_adp
_atom_site_refinement_flags_occupancy
_atom_site_disorder_assembly
_atom_site_disorder_group
Ir1 Ir 0.28186(2) 0.23869(2) 0.64749(3) 0.04553(16) Uani 1 1 d . . . . .
Cl2 Cl 0.0506(2) 0.1019(3) 0.8764(3) 0.0995(12) Uani 1 1 d . . . . .
Cl1 Cl 0.2414(3) -0.1184(2) 0.4756(3) 0.1048(13) Uani 1 1 d . . . . .
S005 S 0.5016(4) 0.5089(4) 0.8917(4) 0.0732(14) Uani 0.6 1 d . . P A 1
O3 O 0.3021(4) 0.3023(4) 0.5350(4) 0.0460(14) Uani 1 1 d . . . . .
O4 O 0.3647(4) 0.3726(4) 0.7325(4) 0.0469(14) Uani 1 1 d . . . . .
N1 N 0.4186(5) 0.2177(5) 0.7063(6) 0.053(2) Uani 1 1 d . . . . .
N3 N 0.1391(5) 0.2491(5) 0.5890(5) 0.0478(18) Uani 1 1 d . . . . .
N2 N 0.5313(6) 0.2082(6) 0.8351(6) 0.059(2) Uani 1 1 d . . . . .
C62 C 0.3396(5) 0.4144(5) 0.4510(3) 0.047(2) Uani 1 1 d DG . . . .
C67 C 0.2921(8) 0.3323(4) 0.3882(5) 0.100(3) Uani 0.6 1 d DG . P B 1
H67 H 0.273945 0.275323 0.409256 0.119 Uiso 0.6 1 calc R U P B 1
C66 C 0.2713(9) 0.3336(4) 0.2948(4) 0.100(3) Uani 0.6 1 d DG . P B 1
C65 C 0.2980(7) 0.4170(6) 0.2640(3) 0.077(4) Uani 1 1 d DG . . B .
H65A H 0.280601 0.406223 0.199106 0.092 Uiso 0.4 1 calc R U P C 2
H65 H 0.283748 0.417854 0.200166 0.092 Uiso 0.6 1 calc R U P D 1
C64 C 0.3454(5) 0.4991(4) 0.3268(4) 0.059(3) Uani 1 1 d DG . . B .
H64 H 0.363577 0.556115 0.305753 0.071 Uiso 1 1 calc R U . . .
C63 C 0.3662(5) 0.4978(4) 0.4202(4) 0.049(2) Uani 1 1 d DG . . B .
H63 H 0.398591 0.553980 0.463092 0.059 Uiso 1 1 calc R U . . .
N4 N 0.0102(5) 0.2201(5) 0.4583(6) 0.0483(19) Uani 1 1 d . . . . .
C61 C 0.3437(6) 0.3874(6) 0.5353(6) 0.0377(19) Uani 1 1 d . . . . .
C60 C 0.3923(6) 0.4565(6) 0.6136(6) 0.043(2) Uani 1 1 d . . . . .
H60 H 0.421685 0.517101 0.604044 0.052 Uiso 1 1 calc R U . . .
C21 C 0.0360(7) 0.4296(6) 0.6589(7) 0.049(2) Uani 1 1 d . . . . .
C34 C 0.4332(7) 0.2024(7) 0.7926(8) 0.054(2) Uani 1 1 d . . . . .
C59 C 0.4019(6) 0.4455(6) 0.7040(6) 0.044(2) Uani 1 1 d . . . . .
C53 C 0.5375(7) 0.2429(6) 0.6107(8) 0.053(2) Uani 1 1 d . . . . .
C20 C -0.0440(6) 0.4173(6) 0.5683(7) 0.049(2) Uani 1 1 d . . . . .
C58 C 0.4650(6) 0.5268(6) 0.7783(6) 0.047(2) Uani 1 1 d D . . . .
C27 C 0.0866(6) 0.3112(6) 0.5953(7) 0.048(2) Uani 1 1 d . . . . .
C2 C 0.2493(8) 0.0480(7) 0.5518(8) 0.062(3) Uani 1 1 d . . . . .
H2 H 0.309549 0.048017 0.597567 0.074 Uiso 1 1 calc R U . . .
C48 C 0.6408(7) 0.2648(6) 0.6212(8) 0.056(3) Uani 1 1 d . . . . .
C35 C 0.5720(7) 0.2035(8) 0.9310(9) 0.065(3) Uani 1 1 d . . . . .
C7 C 0.0900(6) 0.1944(6) 0.5075(7) 0.047(2) Uani 1 1 d . . . . .
C1 C 0.2133(7) 0.1210(6) 0.5575(7) 0.051(2) Uani 1 1 d . . . . .
C15 C -0.0595(6) 0.3474(7) 0.4958(7) 0.052(2) Uani 1 1 d . . . . .
C28 C 0.2593(6) 0.1841(6) 0.7542(7) 0.052(2) Uani 1 1 d . . . . .
C19 C -0.1070(7) 0.4715(7) 0.5493(8) 0.059(3) Uani 1 1 d . . . . .
H19 H -0.098487 0.518619 0.596851 0.071 Uiso 1 1 calc R U . . .
C47 C 0.7167(7) 0.2663(7) 0.7063(9) 0.061(3) Uani 1 1 d . . . . .
C8 C -0.0414(7) 0.1876(7) 0.3609(7) 0.054(2) Uani 1 1 d . . . . .
C29 C 0.1687(7) 0.1587(7) 0.7738(8) 0.059(3) Uani 1 1 d . . . . .
H29 H 0.108078 0.159228 0.729019 0.071 Uiso 1 1 calc R U . . .
C26 C 0.1008(6) 0.3778(6) 0.6721(7) 0.049(2) Uani 1 1 d . . . . .
C14 C 0.0069(6) 0.2936(6) 0.5133(7) 0.049(2) Uani 1 1 d . . . . .
C40 C 0.6032(8) 0.2825(9) 0.9954(9) 0.074(3) Uani 1 1 d . . . . .
H40 H 0.596810 0.338499 0.976599 0.089 Uiso 1 1 calc R U . . .
C41 C 0.5826(7) 0.2285(7) 0.7737(8) 0.059(3) Uani 1 1 d . . . . .
C52 C 0.4632(8) 0.2291(6) 0.5229(8) 0.056(3) Uani 1 1 d . . . . .
H52 H 0.393562 0.211648 0.516821 0.067 Uiso 1 1 calc R U . . .
C25 C 0.1750(7) 0.3897(7) 0.7582(7) 0.056(2) Uani 1 1 d . . . . .
H25 H 0.217995 0.352974 0.767194 0.067 Uiso 1 1 calc R U . . .
C54 C 0.5128(6) 0.2318(6) 0.6918(7) 0.052(2) Uani 1 1 d . . . . .
C22 C 0.0474(8) 0.4954(7) 0.7330(8) 0.062(3) Uani 1 1 d . . . . .
H22 H 0.004005 0.531638 0.725335 0.074 Uiso 1 1 calc R U . . .
C49 C 0.6668(8) 0.2791(6) 0.5418(9) 0.066(3) Uani 1 1 d . . . . .
H49 H 0.736100 0.296938 0.546777 0.079 Uiso 1 1 calc R U . . .
C16 C -0.1355(7) 0.3358(6) 0.4098(7) 0.051(2) Uani 1 1 d . . . . .
H16 H -0.146868 0.288534 0.361180 0.061 Uiso 1 1 calc R U . . .
C5 C 0.0749(8) 0.0447(8) 0.4149(8) 0.068(3) Uani 1 1 d . . . . .
H5 H 0.014937 0.043874 0.368147 0.082 Uiso 1 1 calc R U . . .
C17 C -0.1937(7) 0.3943(7) 0.3966(8) 0.057(3) Uani 1 1 d . . . . .
H17 H -0.243633 0.388101 0.338471 0.068 Uiso 1 1 calc R U . . .
C24 C 0.1860(8) 0.4547(8) 0.8302(9) 0.070(3) Uani 1 1 d . . . . .
H24 H 0.236773 0.463372 0.888423 0.084 Uiso 1 1 calc R U . . .
C51 C 0.4910(8) 0.2406(7) 0.4473(8) 0.060(3) Uani 1 1 d . . . . .
H51 H 0.441127 0.230454 0.388282 0.072 Uiso 1 1 calc R U . . .
C6 C 0.1239(7) 0.1182(6) 0.4872(7) 0.053(2) Uani 1 1 d . . . . .
C9 C -0.1313(8) 0.1163(7) 0.3290(8) 0.064(3) Uani 1 1 d . . . . .
H9 H -0.163475 0.090276 0.370293 0.077 Uiso 1 1 calc R U . . .
C42 C 0.6890(7) 0.2444(7) 0.7848(9) 0.067(3) Uani 1 1 d . . . . .
C33 C 0.3455(7) 0.1791(7) 0.8216(7) 0.055(2) Uani 1 1 d . . . . .
C18 C -0.1783(8) 0.4607(8) 0.4680(9) 0.066(3) Uani 1 1 d . . . . .
H18 H -0.219007 0.499500 0.459478 0.080 Uiso 1 1 calc R U . . .
C23 C 0.1220(9) 0.5066(8) 0.8163(8) 0.072(3) Uani 1 1 d . . . . .
H23 H 0.129615 0.551328 0.865688 0.086 Uiso 1 1 calc R U . . .
C50 C 0.5945(9) 0.2678(7) 0.4577(9) 0.065(3) Uani 1 1 d . . . . .
H50 H 0.614561 0.278594 0.405540 0.078 Uiso 1 1 calc R U . . .
C13 C 0.0044(9) 0.2299(10) 0.3023(9) 0.080(4) Uani 1 1 d . . . . .
H13 H 0.066414 0.279969 0.325437 0.096 Uiso 1 1 calc R U . . .
C30 C 0.1661(8) 0.1336(8) 0.8543(9) 0.066(3) Uani 1 1 d . . . . .
C43 C 0.7604(8) 0.2370(8) 0.8643(10) 0.077(3) Uani 1 1 d . . . . .
H43 H 0.740874 0.220119 0.915469 0.093 Uiso 1 1 calc R U . . .
C3 C 0.1974(8) -0.0249(7) 0.4794(8) 0.067(3) Uani 1 1 d . . . . .
C46 C 0.8200(8) 0.2849(8) 0.7179(10) 0.075(4) Uani 1 1 d . . . . .
H46 H 0.842682 0.303356 0.668707 0.091 Uiso 1 1 calc R U . . .
C32 C 0.3418(7) 0.1505(8) 0.9038(8) 0.065(3) Uani 1 1 d . . . . .
H32 H 0.401260 0.146694 0.947738 0.078 Uiso 1 1 calc R U . . .
C31 C 0.2517(8) 0.1275(8) 0.9220(8) 0.071(3) Uani 1 1 d . . . . .
H31 H 0.248111 0.108284 0.978175 0.085 Uiso 1 1 calc R U . . .
C44 C 0.8612(9) 0.2545(10) 0.8692(12) 0.091(4) Uani 1 1 d . . . . .
H44 H 0.909824 0.250013 0.924027 0.109 Uiso 1 1 calc R U . . .
C36 C 0.5804(9) 0.1232(9) 0.9580(10) 0.081(4) Uani 1 1 d . . . . .
H36 H 0.557510 0.069102 0.913320 0.097 Uiso 1 1 calc R U . . .
C4 C 0.1119(9) -0.0274(8) 0.4099(9) 0.075(3) Uani 1 1 d . . . . .
H4 H 0.079078 -0.077354 0.359711 0.090 Uiso 1 1 calc R U . . .
C45 C 0.8896(8) 0.2775(10) 0.7976(13) 0.094(5) Uani 1 1 d . . . . .
H45 H 0.958116 0.288714 0.801574 0.113 Uiso 1 1 calc R U . . .
C10 C -0.1744(9) 0.0829(9) 0.2356(10) 0.080(4) Uani 1 1 d . . . . .
H10 H -0.235133 0.031498 0.212156 0.096 Uiso 1 1 calc R U . . .
C11 C -0.1291(13) 0.1243(12) 0.1774(10) 0.095(4) Uani 1 1 d . . . . .
H11 H -0.159179 0.101092 0.113308 0.114 Uiso 1 1 calc R U . . .
C37 C 0.6211(11) 0.1198(11) 1.0483(12) 0.106(5) Uani 1 1 d . . . . .
H37 H 0.627524 0.063307 1.065736 0.128 Uiso 1 1 calc R U . . .
C39 C 0.6445(10) 0.2786(11) 1.0892(10) 0.097(5) Uani 1 1 d . . . . .
H39 H 0.665916 0.332574 1.133800 0.116 Uiso 1 1 calc R U . . .
C55 C 0.5724(14) 0.6250(16) 0.9353(15) 0.0732(14) Uani 0.6 1 d . . P A 1
H55 H 0.609374 0.650773 0.998205 0.088 Uiso 0.6 1 calc R U P A 1
C12 C -0.0427(13) 0.1972(13) 0.2084(11) 0.103(5) Uani 1 1 d . . . . .
H12 H -0.014183 0.226140 0.166138 0.124 Uiso 1 1 calc R U . . .
C57 C 0.4896(10) 0.6157(7) 0.7716(7) 0.082(3) Uani 1 1 d D . . . .
H57 H 0.464863 0.640866 0.718504 0.098 Uiso 0.6 1 calc R U P E 1
H57A H 0.470377 0.628798 0.710910 0.098 Uiso 0.4 1 calc R U P F 2
C38 C 0.6542(12) 0.1986(12) 1.1170(13) 0.120(6) Uani 1 1 d . . . . .
H38 H 0.682201 0.195781 1.180243 0.144 Uiso 1 1 calc R U . . .
C56 C 0.5661(15) 0.6708(15) 0.8662(16) 0.0732(14) Uani 0.6 1 d . . P A 1
H56 H 0.605861 0.733681 0.873963 0.088 Uiso 0.6 1 calc R U P A 1
O2 O 0.2237(12) 0.1854(12) 0.2351(9) 0.100(3) Uani 0.6 1 d D . P B 1
O02D O 0.462(2) 0.7925(15) 0.7492(13) 0.096(4) Uani 0.4 1 d D . P A 2
O1 O 0.1983(13) 0.2697(12) 0.1290(10) 0.100(3) Uani 0.6 1 d . . P B 1
S02F S 0.2777(4) 0.3318(3) 0.3463(3) 0.0343(11) Uani 0.4 1 d D . P B 2
O02G O 0.586(2) 0.8543(16) 0.8833(14) 0.096(4) Uani 0.4 1 d . . P A 2
C7AA C 0.568(2) 0.5802(17) 0.9348(19) 0.082(3) Uani 0.4 1 d D . P A 2
H7AA H 0.594914 0.566149 0.994076 0.098 Uiso 0.4 1 calc R U P A 2
C68 C 0.226(2) 0.2676(18) 0.2056(15) 0.100(3) Uani 0.6 1 d D . P B 1
C2AA C 0.512(2) 0.515(3) 0.8609(12) 0.082(3) Uani 0.4 1 d D . P A 2
H2AA H 0.506214 0.453377 0.868950 0.098 Uiso 0.4 1 calc R U P A 2
C3AA C 0.583(2) 0.6669(19) 0.9190(19) 0.082(3) Uani 0.4 1 d D . P A 2
H3AA H 0.627664 0.716094 0.967563 0.098 Uiso 0.4 1 calc R U P A 2
C4AA C 0.533(3) 0.787(2) 0.826(2) 0.096(4) Uani 0.4 1 d . . P A 2
C5AA C 0.537(2) 0.6877(18) 0.8374(14) 0.082(3) Uani 0.4 1 d D . P A 2
Cl2A Cl 0.7740(5) 0.4702(4) 0.9276(4) 0.1538(14) Uani 1 1 d . . . . .
C6AA C 0.870(3) 0.484(2) 0.887(3) 0.1538(14) Uani 0.6 1 d . . P G 1
H6AA H 0.841154 0.463855 0.819827 0.185 Uiso 0.6 1 calc R U P G 1
H6AB H 0.907336 0.442211 0.913011 0.185 Uiso 0.6 1 calc R U P G 1
Cl0A Cl 0.9567(5) 0.5938(4) 0.9100(4) 0.1538(14) Uani 1 1 d . . . . .
C0AA C 0.883(4) 0.568(4) 0.969(4) 0.1538(14) Uani 0.4 1 d . . P G 2
H0AA H 0.861890 0.621521 0.979994 0.185 Uiso 0.4 1 calc R U P G 2
H0AB H 0.924617 0.559845 1.030317 0.185 Uiso 0.4 1 calc R U P G 2
C69 C 0.1687(18) 0.1227(15) 0.1516(12) 0.100(3) Uani 0.6 1 d D . P B 1
H69A H 0.177949 0.153656 0.100171 0.149 Uiso 0.6 1 calc R U P B 1
H69B H 0.096554 0.101034 0.144317 0.149 Uiso 0.6 1 calc R U P B 1
H69C H 0.193410 0.070036 0.152214 0.149 Uiso 0.6 1 calc R U P B 1
C8AA C 0.466(3) 0.8861(18) 0.735(2) 0.096(4) Uani 0.4 1 d D . P A 2
H8AA H 0.444583 0.887635 0.668609 0.145 Uiso 0.4 1 calc R U P A 2
H8AB H 0.535701 0.928275 0.764507 0.145 Uiso 0.4 1 calc R U P A 2
H8AC H 0.420916 0.905239 0.761180 0.145 Uiso 0.4 1 calc R U P A 2
Cl1A Cl 0.4478(14) 0.9745(9) 0.7206(11) 0.128(4) Uani 0.3 1 d D . P H 1
Cl3A Cl 0.6041(14) 1.0195(9) 0.6386(11) 0.128(4) Uani 0.3 1 d D . P H 1
C1AA C 0.482(3) 1.015(4) 0.629(3) 0.128(4) Uani 0.3 1 d D . P H 1
H1AA H 0.434429 0.973295 0.570800 0.153 Uiso 0.3 1 calc R U P H 1
H1AB H 0.476675 1.076878 0.625460 0.153 Uiso 0.3 1 calc R U P H 1

loop_
_atom_site_aniso_label
_atom_site_aniso_U_11
_atom_site_aniso_U_22
_atom_site_aniso_U_33
_atom_site_aniso_U_23
_atom_site_aniso_U_13
_atom_site_aniso_U_12
Ir1 0.0288(2) 0.0424(2) 0.0666(3) 0.00355(16) 0.01758(16) 0.01334(14)
Cl2 0.0489(16) 0.149(3) 0.103(2) 0.038(2) 0.0399(17) 0.0171(18)
Cl1 0.111(3) 0.074(2) 0.128(3) -0.016(2) 0.014(2) 0.064(2)
S005 0.070(3) 0.067(3) 0.065(3) 0.000(3) 0.012(2) 0.013(2)
O3 0.042(3) 0.035(3) 0.062(4) -0.001(3) 0.022(3) 0.013(3)
O4 0.038(3) 0.047(4) 0.054(4) 0.000(3) 0.015(3) 0.014(3)
N1 0.034(4) 0.052(5) 0.078(6) 0.014(4) 0.026(4) 0.015(3)
N3 0.035(4) 0.042(4) 0.068(5) 0.006(4) 0.020(4) 0.013(3)
N2 0.033(4) 0.063(5) 0.070(6) 0.011(4) 0.004(4) 0.015(4)
C62 0.031(4) 0.045(5) 0.066(6) -0.005(4) 0.019(4) 0.015(4)
C67 0.098(6) 0.120(7) 0.060(4) -0.015(5) 0.024(5) 0.016(5)
C66 0.098(6) 0.120(7) 0.060(4) -0.015(5) 0.024(5) 0.016(5)
C65 0.067(7) 0.107(10) 0.051(6) -0.021(6) 0.014(6) 0.034(7)
C64 0.063(6) 0.053(6) 0.074(7) 0.025(5) 0.032(6) 0.028(5)
C63 0.042(5) 0.056(6) 0.049(5) -0.004(4) 0.012(4) 0.023(4)
N4 0.030(4) 0.041(4) 0.068(5) -0.002(4) 0.012(4) 0.012(3)
C61 0.029(4) 0.044(5) 0.043(5) -0.002(4) 0.013(4) 0.019(4)
C60 0.036(4) 0.037(5) 0.052(5) 0.002(4) 0.016(4) 0.007(4)
C21 0.044(5) 0.044(5) 0.071(6) 0.007(4) 0.035(5) 0.015(4)
C34 0.034(5) 0.048(6) 0.078(7) 0.010(5) 0.019(5) 0.010(4)
C59 0.035(4) 0.050(6) 0.050(5) 0.003(4) 0.016(4) 0.019(4)
C53 0.040(5) 0.031(5) 0.092(7) 0.001(5) 0.032(5) 0.012(4)
C20 0.035(4) 0.039(5) 0.078(7) 0.006(4) 0.024(5) 0.014(4)
C58 0.039(5) 0.057(6) 0.042(5) -0.007(4) 0.015(4) 0.015(4)
C27 0.033(4) 0.039(5) 0.076(6) 0.004(4) 0.027(5) 0.011(4)
C2 0.045(5) 0.061(7) 0.082(7) 0.006(6) 0.021(5) 0.024(5)
C48 0.041(5) 0.030(5) 0.104(8) 0.004(5) 0.037(6) 0.011(4)
C35 0.036(5) 0.055(7) 0.098(9) 0.018(6) 0.018(6) 0.013(5)
C7 0.033(4) 0.037(5) 0.065(6) -0.004(4) 0.014(4) 0.010(4)
C1 0.040(5) 0.038(5) 0.079(7) 0.002(4) 0.026(5) 0.015(4)
C15 0.028(4) 0.048(6) 0.083(7) 0.017(5) 0.023(5) 0.013(4)
C28 0.031(4) 0.045(5) 0.072(6) -0.003(4) 0.013(4) 0.010(4)
C19 0.046(5) 0.054(6) 0.093(8) 0.017(5) 0.041(6) 0.022(5)
C47 0.037(5) 0.040(5) 0.104(9) -0.005(5) 0.027(6) 0.009(4)
C8 0.047(5) 0.055(6) 0.066(6) 0.009(5) 0.024(5) 0.024(5)
C29 0.044(5) 0.063(7) 0.072(7) 0.010(5) 0.022(5) 0.018(5)
C26 0.035(4) 0.043(5) 0.069(6) 0.003(4) 0.026(5) 0.007(4)
C14 0.031(4) 0.042(5) 0.075(6) 0.002(4) 0.025(5) 0.006(4)
C40 0.040(5) 0.079(8) 0.085(8) 0.013(7) 0.005(6) 0.011(5)
C41 0.031(5) 0.049(6) 0.098(8) 0.009(5) 0.023(5) 0.012(4)
C52 0.047(5) 0.042(5) 0.086(7) 0.009(5) 0.027(6) 0.021(4)
C25 0.044(5) 0.057(6) 0.072(7) 0.002(5) 0.029(5) 0.019(5)
C54 0.027(4) 0.041(5) 0.084(7) 0.004(5) 0.017(5) 0.009(4)
C22 0.047(6) 0.056(6) 0.088(8) 0.003(5) 0.031(6) 0.018(5)
C49 0.050(6) 0.035(5) 0.123(10) 0.010(6) 0.044(7) 0.017(4)
C16 0.039(5) 0.043(5) 0.075(7) 0.015(5) 0.025(5) 0.012(4)
C5 0.054(6) 0.060(7) 0.083(8) -0.011(6) 0.011(6) 0.026(5)
C17 0.035(5) 0.058(6) 0.085(7) 0.022(5) 0.024(5) 0.021(4)
C24 0.049(6) 0.081(8) 0.084(8) -0.001(6) 0.027(6) 0.026(6)
C51 0.057(6) 0.052(6) 0.088(8) 0.011(5) 0.041(6) 0.026(5)
C6 0.039(5) 0.043(5) 0.077(7) -0.003(5) 0.021(5) 0.015(4)
C9 0.061(6) 0.052(6) 0.071(7) 0.002(5) 0.008(6) 0.023(5)
C42 0.032(5) 0.053(6) 0.106(9) 0.005(6) 0.012(6) 0.013(4)
C33 0.041(5) 0.050(6) 0.074(7) 0.018(5) 0.020(5) 0.013(4)
C18 0.044(6) 0.062(7) 0.121(10) 0.038(7) 0.046(7) 0.034(5)
C23 0.068(7) 0.069(7) 0.080(8) -0.013(6) 0.035(7) 0.018(6)
C50 0.064(7) 0.047(6) 0.109(9) 0.021(6) 0.053(7) 0.027(5)
C13 0.053(6) 0.101(10) 0.081(8) 0.003(7) 0.026(6) 0.016(6)
C30 0.042(5) 0.063(7) 0.090(8) 0.011(6) 0.030(6) 0.008(5)
C43 0.038(5) 0.077(8) 0.106(9) -0.001(7) 0.016(6) 0.016(5)
C3 0.060(6) 0.051(6) 0.094(8) -0.001(6) 0.022(6) 0.032(5)
C46 0.038(6) 0.062(7) 0.118(10) -0.017(6) 0.034(7) 0.004(5)
C32 0.038(5) 0.065(7) 0.082(8) 0.013(6) 0.012(5) 0.011(5)
C31 0.053(6) 0.070(8) 0.071(7) 0.007(6) 0.015(6) -0.001(5)
C44 0.038(6) 0.093(10) 0.127(12) -0.010(9) 0.018(7) 0.018(6)
C36 0.053(6) 0.069(8) 0.104(10) 0.026(7) 0.001(7) 0.018(6)
C4 0.067(7) 0.056(7) 0.099(9) -0.016(6) 0.022(7) 0.032(6)
C45 0.030(6) 0.088(10) 0.155(14) -0.005(9) 0.029(8) 0.014(6)
C10 0.055(7) 0.068(8) 0.099(10) 0.005(7) -0.002(7) 0.026(6)
C11 0.093(11) 0.121(13) 0.080(9) 0.010(9) 0.027(9) 0.050(10)
C37 0.074(9) 0.085(11) 0.135(14) 0.038(10) -0.001(9) 0.023(8)
C39 0.069(8) 0.090(10) 0.095(10) 0.000(8) -0.008(8) 0.016(7)
C55 0.070(3) 0.067(3) 0.065(3) 0.000(3) 0.012(2) 0.013(2)
C12 0.104(12) 0.139(15) 0.089(11) 0.033(10) 0.053(10) 0.048(11)
C57 0.120(9) 0.062(6) 0.046(5) -0.003(4) 0.023(5) 0.012(6)
C38 0.084(10) 0.101(12) 0.129(14) 0.030(11) -0.024(10) 0.024(9)
C56 0.070(3) 0.067(3) 0.065(3) 0.000(3) 0.012(2) 0.013(2)
O2 0.098(6) 0.120(7) 0.060(4) -0.015(5) 0.024(5) 0.016(5)
O02D 0.117(11) 0.088(9) 0.055(7) -0.026(6) 0.005(7) 0.028(8)
O1 0.098(6) 0.120(7) 0.060(4) -0.015(5) 0.024(5) 0.016(5)
S02F 0.048(3) 0.027(2) 0.019(2) -0.0099(18) 0.011(2) 0.004(2)
O02G 0.117(11) 0.088(9) 0.055(7) -0.026(6) 0.005(7) 0.028(8)
C7AA 0.120(9) 0.062(6) 0.046(5) -0.003(4) 0.023(5) 0.012(6)
C68 0.098(6) 0.120(7) 0.060(4) -0.015(5) 0.024(5) 0.016(5)
C2AA 0.120(9) 0.062(6) 0.046(5) -0.003(4) 0.023(5) 0.012(6)
C3AA 0.120(9) 0.062(6) 0.046(5) -0.003(4) 0.023(5) 0.012(6)
C4AA 0.117(11) 0.088(9) 0.055(7) -0.026(6) 0.005(7) 0.028(8)
C5AA 0.120(9) 0.062(6) 0.046(5) -0.003(4) 0.023(5) 0.012(6)
Cl2A 0.164(4) 0.143(3) 0.143(3) -0.002(2) 0.063(3) 0.029(3)
C6AA 0.164(4) 0.143(3) 0.143(3) -0.002(2) 0.063(3) 0.029(3)
Cl0A 0.164(4) 0.143(3) 0.143(3) -0.002(2) 0.063(3) 0.029(3)
C0AA 0.164(4) 0.143(3) 0.143(3) -0.002(2) 0.063(3) 0.029(3)
C69 0.098(6) 0.120(7) 0.060(4) -0.015(5) 0.024(5) 0.016(5)
C8AA 0.117(11) 0.088(9) 0.055(7) -0.026(6) 0.005(7) 0.028(8)
Cl1A 0.169(10) 0.074(6) 0.119(7) 0.015(5) 0.048(7) 0.012(6)
Cl3A 0.169(10) 0.074(6) 0.119(7) 0.015(5) 0.048(7) 0.012(6)
C1AA 0.169(10) 0.074(6) 0.119(7) 0.015(5) 0.048(7) 0.012(6)

loop_
_atom_type_symbol
_atom_type_description
_atom_type_scat_dispersion_real
_atom_type_scat_dispersion_imag
_atom_type_scat_source
C C 0.0033 0.0016 'International Tables Vol C Tables 4.2.6.8 and 6.1.1.4'
H H 0.0000 0.0000 'International Tables Vol C Tables 4.2.6.8 and 6.1.1.4'
Cl Cl 0.1484 0.1585 'International Tables Vol C Tables 4.2.6.8 and 6.1.1.4'
Ir Ir -1.4442 7.9887 'International Tables Vol C Tables 4.2.6.8 and 6.1.1.4'
N N 0.0061 0.0033 'International Tables Vol C Tables 4.2.6.8 and 6.1.1.4'
O O 0.0106 0.0060 'International Tables Vol C Tables 4.2.6.8 and 6.1.1.4'
S S 0.1246 0.1234 'International Tables Vol C Tables 4.2.6.8 and 6.1.1.4'

loop_
_geom_angle_atom_site_label_1
_geom_angle_atom_site_label_2
_geom_angle_atom_site_label_3
_geom_angle
_geom_angle_site_symmetry_1
_geom_angle_site_symmetry_3
_geom_angle_publ_flag
O3 Ir1 O4 87.0(2) . . ?
N1 Ir1 O3 102.9(3) . . ?
N1 Ir1 O4 81.8(3) . . ?
N1 Ir1 N3 175.5(3) . . ?
N3 Ir1 O3 80.1(3) . . ?
N3 Ir1 O4 101.8(3) . . ?
C1 Ir1 O3 86.2(3) . . ?
C1 Ir1 O4 172.8(3) . . ?
C1 Ir1 N1 97.3(3) . . ?
C1 Ir1 N3 79.5(3) . . ?
C28 Ir1 O3 176.8(3) . . ?
C28 Ir1 O4 91.2(3) . . ?
C28 Ir1 N1 79.5(3) . . ?
C28 Ir1 N3 97.7(3) . . ?
C28 Ir1 C1 95.6(4) . . ?
C58 S005 C55 93.5(9) . . ?
C61 O3 Ir1 127.7(5) . . ?
C59 O4 Ir1 125.1(6) . . ?
C34 N1 Ir1 112.4(6) . . ?
C34 N1 C54 106.7(8) . . ?
C54 N1 Ir1 139.5(7) . . ?
C27 N3 Ir1 139.2(6) . . ?
C7 N3 Ir1 111.1(6) . . ?
C7 N3 C27 107.1(7) . . ?
C34 N2 C35 123.1(9) . . ?
C34 N2 C41 108.2(9) . . ?
C41 N2 C35 128.3(8) . . ?
C67 C62 C63 120.0 . . ?
C63 C62 S02F 103.1(2) . . ?
C61 C62 C67 104.1(5) . . ?
C61 C62 C63 135.8(5) . . ?
C61 C62 S02F 120.8(6) . . ?
C62 C67 H67 120.0 . . ?
C66 C67 C62 120.0 . . ?
C66 C67 H67 120.0 . . ?
C67 C66 C65 120.0 . . ?
C67 C66 C68 139.4(12) . . ?
C65 C66 C68 100.6(12) . . ?
C66 C65 H65 120.0 . . ?
C64 C65 C66 120.0 . . ?
C64 C65 H65A 130.1 . . ?
C64 C65 H65 120.0 . . ?
C64 C65 S02F 99.80(18) . . ?
S02F C65 H65A 130.1 . . ?
C65 C64 H64 120.0 . . ?
C65 C64 C63 120.0 . . ?
C63 C64 H64 120.0 . . ?
C62 C63 H63 120.0 . . ?
C64 C63 C62 120.0 . . ?
C64 C63 H63 120.0 . . ?
C7 N4 C8 122.2(7) . . ?
C7 N4 C14 107.6(7) . . ?
C14 N4 C8 128.7(8) . . ?
O3 C61 C62 117.3(7) . . ?
O3 C61 C60 125.5(8) . . ?
C62 C61 C60 117.2(8) . . ?
C61 C60 H60 116.6 . . ?
C59 C60 C61 126.8(8) . . ?
C59 C60 H60 116.6 . . ?
C26 C21 C20 121.1(8) . . ?
C26 C21 C22 119.0(9) . . ?
C22 C21 C20 120.0(8) . . ?
N1 C34 N2 110.4(9) . . ?
N1 C34 C33 117.0(8) . . ?
N2 C34 C33 132.4(10) . . ?
O4 C59 C60 127.6(8) . . ?
O4 C59 C58 114.4(8) . . ?
C60 C59 C58 118.0(8) . . ?
C48 C53 C52 121.0(10) . . ?
C48 C53 C54 116.2(10) . . ?
C52 C53 C54 122.7(8) . . ?
C15 C20 C21 119.9(8) . . ?
C19 C20 C21 123.5(9) . . ?
C19 C20 C15 116.6(9) . . ?
C59 C58 S005 118.5(7) . . ?
C57 C58 S005 112.8(7) . . ?
C57 C58 C59 128.3(9) . . ?
C2AA C58 C59 120.3(17) . . ?
C2AA C58 C57 111.1(18) . . ?
N3 C27 C26 129.9(9) . . ?
C14 C27 N3 108.0(8) . . ?
C14 C27 C26 121.9(8) . . ?
C1 C2 H2 120.1 . . ?
C3 C2 H2 120.1 . . ?
C3 C2 C1 119.8(10) . . ?
C53 C48 C47 122.7(10) . . ?
C53 C48 C49 116.8(10) . . ?
C49 C48 C47 120.3(9) . . ?
C40 C35 N2 118.8(10) . . ?
C36 C35 N2 120.8(12) . . ?
C36 C35 C40 120.4(12) . . ?
N3 C7 N4 110.5(7) . . ?
N3 C7 C6 118.0(8) . . ?
N4 C7 C6 131.4(8) . . ?
C2 C1 Ir1 126.9(8) . . ?
C2 C1 C6 118.0(9) . . ?
C6 C1 Ir1 114.7(6) . . ?
C20 C15 C14 117.1(9) . . ?
C16 C15 C20 119.8(8) . . ?
C16 C15 C14 123.1(9) . . ?
C29 C28 Ir1 126.9(8) . . ?
C33 C28 Ir1 116.0(7) . . ?
C33 C28 C29 116.7(10) . . ?
C20 C19 H19 118.3 . . ?
C18 C19 C20 123.5(10) . . ?
C18 C19 H19 118.3 . . ?
C42 C47 C48 120.3(9) . . ?
C46 C47 C48 123.9(11) . . ?
C46 C47 C42 115.7(11) . . ?
C9 C8 N4 120.6(10) . . ?
C9 C8 C13 121.9(11) . . ?
C13 C8 N4 117.5(9) . . ?
C28 C29 H29 119.3 . . ?
C30 C29 C28 121.3(10) . . ?
C30 C29 H29 119.3 . . ?
C21 C26 C27 117.4(9) . . ?
C21 C26 C25 120.3(9) . . ?
C25 C26 C27 122.3(8) . . ?
N4 C14 C15 131.1(9) . . ?
C27 C14 N4 106.7(8) . . ?
C27 C14 C15 122.2(9) . . ?
C35 C40 H40 120.5 . . ?
C35 C40 C39 119.1(13) . . ?
C39 C40 H40 120.5 . . ?
N2 C41 C42 130.7(10) . . ?
C54 C41 N2 107.1(8) . . ?
C54 C41 C42 122.2(10) . . ?
C53 C52 H52 119.8 . . ?
C51 C52 C53 120.4(9) . . ?
C51 C52 H52 119.8 . . ?
C26 C25 H25 119.8 . . ?
C24 C25 C26 120.4(9) . . ?
C24 C25 H25 119.8 . . ?
C53 C54 N1 130.2(9) . . ?
C41 C54 N1 107.4(9) . . ?
C41 C54 C53 122.3(8) . . ?
C21 C22 H22 120.2 . . ?
C23 C22 C21 119.5(10) . . ?
C23 C22 H22 120.2 . . ?
C48 C49 H49 119.2 . . ?
C50 C49 C48 121.6(10) . . ?
C50 C49 H49 119.2 . . ?
C15 C16 H16 120.2 . . ?
C17 C16 C15 119.7(10) . . ?
C17 C16 H16 120.2 . . ?
C6 C5 H5 119.6 . . ?
C4 C5 H5 119.6 . . ?
C4 C5 C6 120.8(10) . . ?
C16 C17 H17 120.2 . . ?
C18 C17 C16 119.5(10) . . ?
C18 C17 H17 120.2 . . ?
C25 C24 H24 120.5 . . ?
C23 C24 C25 119.1(11) . . ?
C23 C24 H24 120.5 . . ?
C52 C51 H51 120.4 . . ?
C52 C51 C50 119.1(11) . . ?
C50 C51 H51 120.4 . . ?
C1 C6 C7 111.5(8) . . ?
C5 C6 C7 127.7(9) . . ?
C5 C6 C1 120.6(9) . . ?
C8 C9 H9 120.6 . . ?
C8 C9 C10 118.7(12) . . ?
C10 C9 H9 120.6 . . ?
C47 C42 C41 115.6(10) . . ?
C43 C42 C47 120.4(10) . . ?
C43 C42 C41 124.0(12) . . ?
C28 C33 C34 112.1(9) . . ?
C32 C33 C34 126.1(9) . . ?
C32 C33 C28 121.8(9) . . ?
C19 C18 C17 120.9(9) . . ?
C19 C18 H18 119.5 . . ?
C17 C18 H18 119.5 . . ?
C22 C23 C24 121.9(10) . . ?
C22 C23 H23 119.1 . . ?
C24 C23 H23 119.1 . . ?
C49 C50 C51 120.9(11) . . ?
C49 C50 H50 119.5 . . ?
C51 C50 H50 119.5 . . ?
C8 C13 H13 121.0 . . ?
C8 C13 C12 118.0(13) . . ?
C12 C13 H13 121.0 . . ?
C29 C30 Cl2 120.0(9) . . ?
C29 C30 C31 122.5(10) . . ?
C31 C30 Cl2 117.4(9) . . ?
C42 C43 H43 119.9 . . ?
C42 C43 C44 120.1(14) . . ?
C44 C43 H43 119.9 . . ?
C2 C3 Cl1 119.1(8) . . ?
C4 C3 Cl1 118.1(8) . . ?
C4 C3 C2 122.7(9) . . ?
C47 C46 H46 118.6 . . ?
C45 C46 C47 122.8(13) . . ?
C45 C46 H46 118.6 . . ?
C33 C32 H32 119.8 . . ?
C31 C32 C33 120.3(10) . . ?
C31 C32 H32 119.8 . . ?
C30 C31 H31 121.3 . . ?
C32 C31 C30 117.4(11) . . ?
C32 C31 H31 121.3 . . ?
C43 C44 H44 119.7 . . ?
C45 C44 C43 120.6(14) . . ?
C45 C44 H44 119.7 . . ?
C35 C36 H36 119.7 . . ?
C37 C36 C35 120.5(14) . . ?
C37 C36 H36 119.7 . . ?
C5 C4 H4 120.9 . . ?
C3 C4 C5 118.1(10) . . ?
C3 C4 H4 120.9 . . ?
C46 C45 H45 119.9 . . ?
C44 C45 C46 120.3(11) . . ?
C44 C45 H45 119.9 . . ?
C9 C10 H10 120.3 . . ?
C11 C10 C9 119.5(13) . . ?
C11 C10 H10 120.3 . . ?
C10 C11 H11 119.1 . . ?
C12 C11 C10 121.8(14) . . ?
C12 C11 H11 119.1 . . ?
C36 C37 H37 119.3 . . ?
C36 C37 C38 121.4(14) . . ?
C38 C37 H37 119.3 . . ?
C40 C39 H39 119.5 . . ?
C38 C39 C40 121.0(15) . . ?
C38 C39 H39 119.5 . . ?
S005 C55 H55 125.7 . . ?
C56 C55 S005 108.6(17) . . ?
C56 C55 H55 125.7 . . ?
C13 C12 H12 120.1 . . ?
C11 C12 C13 119.9(14) . . ?
C11 C12 H12 120.1 . . ?
C58 C57 H57 126.3 . . ?
C58 C57 H57A 115.7 . . ?
C58 C57 C56 107.4(12) . . ?
C56 C57 H57 126.3 . . ?
C5AA C57 C58 128.6(16) . . ?
C5AA C57 H57A 115.7 . . ?
C37 C38 H38 121.2 . . ?
C39 C38 C37 117.6(15) . . ?
C39 C38 H38 121.2 . . ?
C55 C56 C57 115.8(19) . . ?
C55 C56 H56 122.1 . . ?
C57 C56 H56 122.1 . . ?
C68 O2 C69 100.9(16) . . ?
C4AA O02D C8AA 115(2) . . ?
C62 S02F C65 97.0(3) . . ?
C2AA C7AA H7AA 122.7 . . ?
C2AA C7AA C3AA 115(3) . . ?
C3AA C7AA H7AA 122.7 . . ?
O2 C68 C66 101.6(17) . . ?
O1 C68 C66 138(2) . . ?
O1 C68 O2 120(2) . . ?
C58 C2AA C7AA 127(3) . . ?
C58 C2AA H2AA 116.3 . . ?
C7AA C2AA H2AA 116.3 . . ?
C7AA C3AA H3AA 118.4 . . ?
C7AA C3AA C5AA 123(3) . . ?
C5AA C3AA H3AA 118.4 . . ?
O02D C4AA C5AA 116(2) . . ?
O02G C4AA O02D 122(3) . . ?
O02G C4AA C5AA 123(3) . . ?
C57 C5AA C3AA 113(2) . . ?
C57 C5AA C4AA 124(2) . . ?
C3AA C5AA C4AA 122.7(19) . . ?
Cl2A C6AA H6AA 108.0 . . ?
Cl2A C6AA H6AB 108.0 . . ?
Cl2A C6AA Cl0A 117(2) . . ?
H6AA C6AA H6AB 107.3 . . ?
Cl0A C6AA H6AA 108.0 . . ?
Cl0A C6AA H6AB 108.0 . . ?
Cl2A C0AA H0AA 107.4 . . ?
Cl2A C0AA H0AB 107.4 . . ?
Cl0A C0AA Cl2A 120(3) . . ?
Cl0A C0AA H0AA 107.4 . . ?
Cl0A C0AA H0AB 107.4 . . ?
H0AA C0AA H0AB 107.0 . . ?
O2 C69 H69A 109.5 . . ?
O2 C69 H69B 109.5 . . ?
O2 C69 H69C 109.5 . . ?
H69A C69 H69B 109.5 . . ?
H69A C69 H69C 109.5 . . ?
H69B C69 H69C 109.5 . . ?
O02D C8AA H8AA 109.5 . . ?
O02D C8AA H8AB 109.5 . . ?
O02D C8AA H8AC 109.5 . . ?
H8AA C8AA H8AB 109.5 . . ?
H8AA C8AA H8AC 109.5 . . ?
H8AB C8AA H8AC 109.5 . . ?
Cl1A C1AA H1AA 109.1 . . ?
Cl1A C1AA H1AB 109.1 . . ?
Cl3A C1AA Cl1A 112.6(19) . . ?
Cl3A C1AA H1AA 109.1 . . ?
Cl3A C1AA H1AB 109.1 . . ?
H1AA C1AA H1AB 107.8 . . ?

loop_
_geom_bond_atom_site_label_1
_geom_bond_atom_site_label_2
_geom_bond_distance
_geom_bond_site_symmetry_2
_geom_bond_publ_flag
Ir1 O3 2.115(6) . ?
Ir1 O4 2.155(6) . ?
Ir1 N1 2.066(7) . ?
Ir1 N3 2.072(7) . ?
Ir1 C1 1.993(9) . ?
Ir1 C28 1.979(11) . ?
Cl2 C30 1.767(10) . ?
Cl1 C3 1.745(10) . ?
S005 C58 1.742(10) . ?
S005 C55 1.75(2) . ?
O3 C61 1.273(10) . ?
O4 C59 1.269(11) . ?
N1 C34 1.337(13) . ?
N1 C54 1.425(11) . ?
N3 C27 1.408(11) . ?
N3 C7 1.330(12) . ?
N2 C34 1.361(12) . ?
N2 C35 1.439(15) . ?
N2 C41 1.383(14) . ?
C62 C67 1.3900 . ?
C62 C63 1.3900 . ?
C62 C61 1.389(10) . ?
C62 S02F 1.795(6) . ?
C67 H67 0.9500 . ?
C67 C66 1.3900 . ?
C66 C65 1.3900 . ?
C66 C68 1.50(2) . ?
C65 H65A 0.9500 . ?
C65 H65 0.9500 . ?
C65 C64 1.3900 . ?
C65 S02F 1.915(7) . ?
C64 H64 0.9500 . ?
C64 C63 1.3900 . ?
C63 H63 0.9500 . ?
N4 C7 1.371(11) . ?
N4 C8 1.443(13) . ?
N4 C14 1.390(12) . ?
C61 C60 1.401(12) . ?
C60 H60 0.9500 . ?
C60 C59 1.393(12) . ?
C21 C20 1.489(14) . ?
C21 C26 1.389(13) . ?
C21 C22 1.413(14) . ?
C34 C33 1.448(13) . ?
C59 C58 1.491(12) . ?
C53 C48 1.407(12) . ?
C53 C52 1.416(14) . ?
C53 C54 1.419(15) . ?
C20 C15 1.416(14) . ?
C20 C19 1.400(13) . ?
C58 C57 1.329(10) . ?
C58 C2AA 1.310(17) . ?
C27 C26 1.438(13) . ?
C27 C14 1.385(13) . ?
C2 H2 0.9500 . ?
C2 C1 1.382(13) . ?
C2 C3 1.380(15) . ?
C48 C47 1.439(16) . ?
C48 C49 1.408(16) . ?
C35 C40 1.384(17) . ?
C35 C36 1.358(16) . ?
C7 C6 1.450(12) . ?
C1 C6 1.414(14) . ?
C15 C14 1.431(12) . ?
C15 C16 1.414(14) . ?
C28 C29 1.404(13) . ?
C28 C33 1.399(13) . ?
C19 H19 0.9500 . ?
C19 C18 1.332(16) . ?
C47 C42 1.428(17) . ?
C47 C46 1.409(14) . ?
C8 C9 1.367(15) . ?
C8 C13 1.378(16) . ?
C29 H29 0.9500 . ?
C29 C30 1.341(15) . ?
C26 C25 1.402(14) . ?
C40 H40 0.9500 . ?
C40 C39 1.408(18) . ?
C41 C54 1.382(14) . ?
C41 C42 1.460(13) . ?
C52 H52 0.9500 . ?
C52 C51 1.361(15) . ?
C25 H25 0.9500 . ?
C25 C24 1.384(15) . ?
C22 H22 0.9500 . ?
C22 C23 1.376(16) . ?
C49 H49 0.9500 . ?
C49 C50 1.369(16) . ?
C16 H16 0.9500 . ?
C16 C17 1.396(13) . ?
C5 H5 0.9500 . ?
C5 C6 1.383(14) . ?
C5 C4 1.377(14) . ?
C17 H17 0.9500 . ?
C17 C18 1.371(16) . ?
C24 H24 0.9500 . ?
C24 C23 1.381(15) . ?
C51 H51 0.9500 . ?
C51 C50 1.407(14) . ?
C9 H9 0.9500 . ?
C9 C10 1.383(17) . ?
C42 C43 1.391(17) . ?
C33 C32 1.389(15) . ?
C18 H18 0.9500 . ?
C23 H23 0.9500 . ?
C50 H50 0.9500 . ?
C13 H13 0.9500 . ?
C13 C12 1.391(19) . ?
C30 C31 1.403(16) . ?
C43 H43 0.9500 . ?
C43 C44 1.401(16) . ?
C3 C4 1.371(16) . ?
C46 H46 0.9500 . ?
C46 C45 1.38(2) . ?
C32 H32 0.9500 . ?
C32 C31 1.385(15) . ?
C31 H31 0.9500 . ?
C44 H44 0.9500 . ?
C44 C45 1.34(2) . ?
C36 H36 0.9500 . ?
C36 C37 1.36(2) . ?
C4 H4 0.9500 . ?
C45 H45 0.9500 . ?
C10 H10 0.9500 . ?
C10 C11 1.36(2) . ?
C11 H11 0.9500 . ?
C11 C12 1.35(2) . ?
C37 H37 0.9500 . ?
C37 C38 1.42(2) . ?
C39 H39 0.9500 . ?
C39 C38 1.37(2) . ?
C55 H55 0.9500 . ?
C55 C56 1.32(3) . ?
C12 H12 0.9500 . ?
C57 H57 0.9500 . ?
C57 H57A 0.9500 . ?
C57 C56 1.55(2) . ?
C57 C5AA 1.309(16) . ?
C38 H38 0.9500 . ?
C56 H56 0.9500 . ?
O2 C68 1.37(3) . ?
O2 C69 1.412(9) . ?
O02D C4AA 1.34(4) . ?
O02D C8AA 1.461(19) . ?
O1 C68 1.14(3) . ?
O02G C4AA 1.20(4) . ?
C7AA H7AA 0.9500 . ?
C7AA C2AA 1.333(17) . ?
C7AA C3AA 1.341(17) . ?
C2AA H2AA 0.9500 . ?
C3AA H3AA 0.9500 . ?
C3AA C5AA 1.348(17) . ?
C4AA C5AA 1.57(5) . ?
Cl2A C6AA 1.68(4) . ?
Cl2A C0AA 1.75(5) . ?
C6AA H6AA 0.9900 . ?
C6AA H6AB 0.9900 . ?
C6AA Cl0A 1.73(4) . ?
Cl0A C0AA 1.60(5) . ?
C0AA H0AA 0.9900 . ?
C0AA H0AB 0.9900 . ?
C69 H69A 0.9800 . ?
C69 H69B 0.9800 . ?
C69 H69C 0.9800 . ?
C8AA H8AA 0.9800 . ?
C8AA H8AB 0.9800 . ?
C8AA H8AC 0.9800 . ?
Cl1A C1AA 1.744(19) . ?
Cl3A C1AA 1.73(2) . ?
C1AA H1AA 0.9900 . ?
C1AA H1AB 0.9900 . ?

loop_
_geom_torsion_atom_site_label_1
_geom_torsion_atom_site_label_2
_geom_torsion_atom_site_label_3
_geom_torsion_atom_site_label_4
_geom_torsion
_geom_torsion_site_symmetry_1
_geom_torsion_site_symmetry_2
_geom_torsion_site_symmetry_3
_geom_torsion_site_symmetry_4
_geom_torsion_publ_flag
Ir1 O3 C61 C62 -173.9(5) . . . . ?
Ir1 O3 C61 C60 5.2(11) . . . . ?
Ir1 O4 C59 C60 4.5(12) . . . . ?
Ir1 O4 C59 C58 -173.9(5) . . . . ?
Ir1 N1 C34 N2 -167.2(6) . . . . ?
Ir1 N1 C34 C33 15.6(11) . . . . ?
Ir1 N1 C54 C53 -21.8(16) . . . . ?
Ir1 N1 C54 C41 161.2(8) . . . . ?
Ir1 N3 C27 C26 -28.6(16) . . . . ?
Ir1 N3 C27 C14 156.6(8) . . . . ?
Ir1 N3 C7 N4 -162.8(6) . . . . ?
Ir1 N3 C7 C6 20.1(11) . . . . ?
Ir1 C1 C6 C7 -12.3(11) . . . . ?
Ir1 C1 C6 C5 173.1(9) . . . . ?
Ir1 C28 C29 C30 -171.1(8) . . . . ?
Ir1 C28 C33 C34 -9.0(11) . . . . ?
Ir1 C28 C33 C32 173.8(8) . . . . ?
Cl2 C30 C31 C32 178.7(9) . . . . ?
Cl1 C3 C4 C5 177.4(10) . . . . ?
S005 C58 C57 C56 14.1(13) . . . . ?
S005 C55 C56 C57 8.0(18) . . . . ?
O3 C61 C60 C59 -1.6(13) . . . . ?
O4 C59 C58 S005 12.8(10) . . . . ?
O4 C59 C58 C57 -159.1(9) . . . . ?
O4 C59 C58 C2AA 27.7(18) . . . . ?
N1 C34 C33 C28 -5.0(13) . . . . ?
N1 C34 C33 C32 172.1(10) . . . . ?
N3 C27 C26 C21 -179.0(9) . . . . ?
N3 C27 C26 C25 -0.6(15) . . . . ?
N3 C27 C14 N4 1.1(10) . . . . ?
N3 C27 C14 C15 -177.5(8) . . . . ?
N3 C7 C6 C1 -5.9(13) . . . . ?
N3 C7 C6 C5 168.2(11) . . . . ?
N2 C34 C33 C28 178.7(10) . . . . ?
N2 C34 C33 C32 -4.2(19) . . . . ?
N2 C35 C40 C39 -179.0(11) . . . . ?
N2 C35 C36 C37 178.3(12) . . . . ?
N2 C41 C54 N1 3.0(11) . . . . ?
N2 C41 C54 C53 -174.2(9) . . . . ?
N2 C41 C42 C47 -178.5(10) . . . . ?
N2 C41 C42 C43 3.1(18) . . . . ?
C62 C67 C66 C65 0.0 . . . . ?
C62 C67 C66 C68 179(2) . . . . ?
C62 C61 C60 C59 177.5(8) . . . . ?
C67 C62 C63 C64 0.0 . . . . ?
C67 C62 C61 O3 -3.4(8) . . . . ?
C67 C62 C61 C60 177.4(7) . . . . ?
C67 C66 C65 C64 0.0 . . . . ?
C67 C66 C68 O2 -14(3) . . . . ?
C67 C66 C68 O1 168(2) . . . . ?
C66 C65 C64 C63 0.0 . . . . ?
C65 C66 C68 O2 164.9(14) . . . . ?
C65 C66 C68 O1 -14(4) . . . . ?
C65 C64 C63 C62 0.0 . . . . ?
C63 C62 C67 C66 0.0 . . . . ?
C63 C62 C61 O3 173.4(7) . . . . ?
C63 C62 C61 C60 -5.8(12) . . . . ?
C63 C62 S02F C65 2.8(6) . . . . ?
N4 C7 C6 C1 177.8(10) . . . . ?
N4 C7 C6 C5 -8.1(19) . . . . ?
N4 C8 C9 C10 -175.3(9) . . . . ?
N4 C8 C13 C12 177.9(11) . . . . ?
C61 C62 C67 C66 177.4(6) . . . . ?
C61 C62 C63 C64 -176.4(8) . . . . ?
C61 C62 S02F C65 178.1(6) . . . . ?
C61 C60 C59 O4 -3.8(14) . . . . ?
C61 C60 C59 C58 174.5(8) . . . . ?
C60 C59 C58 S005 -165.7(7) . . . . ?
C60 C59 C58 C57 22.4(13) . . . . ?
C60 C59 C58 C2AA -150.8(17) . . . . ?
C21 C20 C15 C14 -2.5(13) . . . . ?
C21 C20 C15 C16 180.0(8) . . . . ?
C21 C20 C19 C18 179.8(9) . . . . ?
C21 C26 C25 C24 -1.6(15) . . . . ?
C21 C22 C23 C24 -0.5(17) . . . . ?
C34 N1 C54 C53 174.1(9) . . . . ?
C34 N1 C54 C41 -2.9(11) . . . . ?
C34 N2 C35 C40 -82.4(13) . . . . ?
C34 N2 C35 C36 98.1(13) . . . . ?
C34 N2 C41 C54 -2.1(11) . . . . ?
C34 N2 C41 C42 178.3(10) . . . . ?
C34 C33 C32 C31 -178.0(11) . . . . ?
C59 C58 C57 C56 -173.6(11) . . . . ?
C59 C58 C57 C5AA 173.0(18) . . . . ?
C59 C58 C2AA C7AA -177(2) . . . . ?
C53 C48 C47 C42 0.6(14) . . . . ?
C53 C48 C47 C46 177.8(9) . . . . ?
C53 C48 C49 C50 -3.1(14) . . . . ?
C53 C52 C51 C50 -1.0(14) . . . . ?
C20 C21 C26 C27 -0.9(13) . . . . ?
C20 C21 C26 C25 -179.4(8) . . . . ?
C20 C21 C22 C23 -179.6(10) . . . . ?
C20 C15 C14 N4 178.5(9) . . . . ?
C20 C15 C14 C27 -3.3(14) . . . . ?
C20 C15 C16 C17 0.9(13) . . . . ?
C20 C19 C18 C17 -0.4(16) . . . . ?
C58 S005 C55 C56 0.1(11) . . . . ?
C58 C57 C56 C55 -14.8(19) . . . . ?
C58 C57 C5AA C3AA 14(3) . . . . ?
C58 C57 C5AA C4AA -160(2) . . . . ?
C27 N3 C7 N4 2.6(10) . . . . ?
C27 N3 C7 C6 -174.5(8) . . . . ?
C27 C26 C25 C24 -180.0(10) . . . . ?
C2 C1 C6 C7 174.1(9) . . . . ?
C2 C1 C6 C5 -0.4(16) . . . . ?
C2 C3 C4 C5 -2(2) . . . . ?
C48 C53 C52 C51 -2.8(14) . . . . ?
C48 C53 C54 N1 174.0(9) . . . . ?
C48 C53 C54 C41 -9.5(13) . . . . ?
C48 C47 C42 C41 -4.8(14) . . . . ?
C48 C47 C42 C43 173.7(10) . . . . ?
C48 C47 C46 C45 -173.7(11) . . . . ?
C48 C49 C50 C51 -0.6(15) . . . . ?
C35 N2 C34 N1 174.0(9) . . . . ?
C35 N2 C34 C33 -9.5(17) . . . . ?
C35 N2 C41 C54 -175.4(10) . . . . ?
C35 N2 C41 C42 4.9(18) . . . . ?
C35 C40 C39 C38 0(2) . . . . ?
C35 C36 C37 C38 1(2) . . . . ?
C7 N3 C27 C26 172.5(9) . . . . ?
C7 N3 C27 C14 -2.3(10) . . . . ?
C7 N4 C8 C9 99.6(11) . . . . ?
C7 N4 C8 C13 -79.1(12) . . . . ?
C7 N4 C14 C27 0.4(10) . . . . ?
C7 N4 C14 C15 178.9(9) . . . . ?
C1 C2 C3 Cl1 -177.7(9) . . . . ?
C1 C2 C3 C4 2.1(19) . . . . ?
C15 C20 C19 C18 -0.5(15) . . . . ?
C15 C16 C17 C18 -1.7(14) . . . . ?
C28 C29 C30 Cl2 -180.0(8) . . . . ?
C28 C29 C30 C31 -2.7(18) . . . . ?
C28 C33 C32 C31 -1.2(17) . . . . ?
C19 C20 C15 C14 177.8(8) . . . . ?
C19 C20 C15 C16 0.2(13) . . . . ?
C47 C48 C49 C50 172.6(9) . . . . ?
C47 C42 C43 C44 2.4(17) . . . . ?
C47 C46 C45 C44 -2(2) . . . . ?
C8 N4 C7 N3 165.2(8) . . . . ?
C8 N4 C7 C6 -18.2(16) . . . . ?
C8 N4 C14 C27 -165.6(9) . . . . ?
C8 N4 C14 C15 12.9(16) . . . . ?
C8 C9 C10 C11 -3.0(17) . . . . ?
C8 C13 C12 C11 -2(2) . . . . ?
C29 C28 C33 C34 177.1(9) . . . . ?
C29 C28 C33 C32 -0.1(15) . . . . ?
C29 C30 C31 C32 1.4(18) . . . . ?
C26 C21 C20 C15 4.6(13) . . . . ?
C26 C21 C20 C19 -175.7(9) . . . . ?
C26 C21 C22 C23 -0.2(15) . . . . ?
C26 C27 C14 N4 -174.2(8) . . . . ?
C26 C27 C14 C15 7.2(14) . . . . ?
C26 C25 C24 C23 0.8(17) . . . . ?
C14 N4 C7 N3 -1.9(11) . . . . ?
C14 N4 C7 C6 174.6(10) . . . . ?
C14 N4 C8 C9 -96.1(12) . . . . ?
C14 N4 C8 C13 85.1(12) . . . . ?
C14 C27 C26 C21 -4.9(13) . . . . ?
C14 C27 C26 C25 173.6(9) . . . . ?
C14 C15 C16 C17 -176.6(9) . . . . ?
C40 C35 C36 C37 -1.2(19) . . . . ?
C40 C39 C38 C37 0(2) . . . . ?
C41 N2 C34 N1 0.2(11) . . . . ?
C41 N2 C34 C33 176.7(11) . . . . ?
C41 N2 C35 C40 90.1(14) . . . . ?
C41 N2 C35 C36 -89.4(14) . . . . ?
C41 C42 C43 C44 -179.3(11) . . . . ?
C52 C53 C48 C47 -170.8(9) . . . . ?
C52 C53 C48 C49 4.8(13) . . . . ?
C52 C53 C54 N1 -8.8(15) . . . . ?
C52 C53 C54 C41 167.8(9) . . . . ?
C52 C51 C50 C49 2.7(15) . . . . ?
C25 C24 C23 C22 0.2(18) . . . . ?
C54 N1 C34 N2 1.7(11) . . . . ?
C54 N1 C34 C33 -175.5(8) . . . . ?
C54 C53 C48 C47 6.5(13) . . . . ?
C54 C53 C48 C49 -177.9(8) . . . . ?
C54 C53 C52 C51 -180.0(9) . . . . ?
C54 C41 C42 C47 1.9(15) . . . . ?
C54 C41 C42 C43 -176.5(10) . . . . ?
C22 C21 C20 C15 -176.1(9) . . . . ?
C22 C21 C20 C19 3.7(14) . . . . ?
C22 C21 C26 C27 179.7(9) . . . . ?
C22 C21 C26 C25 1.2(14) . . . . ?
C49 C48 C47 C42 -174.9(9) . . . . ?
C49 C48 C47 C46 2.3(15) . . . . ?
C16 C15 C14 N4 -4.1(16) . . . . ?
C16 C15 C14 C27 174.2(9) . . . . ?
C16 C17 C18 C19 1.5(15) . . . . ?
C6 C5 C4 C3 1(2) . . . . ?
C9 C8 C13 C12 -0.9(18) . . . . ?
C9 C10 C11 C12 0(2) . . . . ?
C42 C47 C46 C45 3.6(16) . . . . ?
C42 C41 C54 N1 -177.3(9) . . . . ?
C42 C41 C54 C53 5.4(15) . . . . ?
C42 C43 C44 C45 -1(2) . . . . ?
C33 C28 C29 C30 2.0(15) . . . . ?
C33 C32 C31 C30 0.6(17) . . . . ?
C13 C8 C9 C10 3.4(16) . . . . ?
C43 C44 C45 C46 0(2) . . . . ?
C3 C2 C1 Ir1 -173.3(9) . . . . ?
C3 C2 C1 C6 -0.6(16) . . . . ?
C46 C47 C42 C41 177.8(9) . . . . ?
C46 C47 C42 C43 -3.7(15) . . . . ?
C36 C35 C40 C39 0.5(17) . . . . ?
C36 C37 C38 C39 -1(3) . . . . ?
C4 C5 C6 C7 -173.5(11) . . . . ?
C4 C5 C6 C1 0.1(18) . . . . ?
C10 C11 C12 C13 2(2) . . . . ?
C55 S005 C58 C59 177.6(9) . . . . ?
C55 S005 C58 C57 -9.3(9) . . . . ?
C57 C58 C2AA C7AA 9(3) . . . . ?
O02D C4AA C5AA C57 12(5) . . . . ?
O02D C4AA C5AA C3AA -162(3) . . . . ?
S02F C62 C63 C64 -2.2(4) . . . . ?
S02F C62 C61 O3 0.0(10) . . . . ?
S02F C62 C61 C60 -179.2(6) . . . . ?
S02F C65 C64 C63 2.1(4) . . . . ?
O02G C4AA C5AA C57 -171(3) . . . . ?
O02G C4AA C5AA C3AA 15(5) . . . . ?
C7AA C3AA C5AA C57 -10(3) . . . . ?
C7AA C3AA C5AA C4AA 164(3) . . . . ?
C68 C66 C65 C64 -179.1(13) . . . . ?
C2AA C58 C57 C5AA -13(2) . . . . ?
C2AA C7AA C3AA C5AA 7(3) . . . . ?
C3AA C7AA C2AA C58 -6(4) . . . . ?
C69 O2 C68 C66 172.5(17) . . . . ?
C69 O2 C68 O1 -9(3) . . . . ?
C8AA O02D C4AA O02G 9(5) . . . . ?
C8AA O02D C4AA C5AA -174(3) . . . . ?
